data_4079354
loop_
_publ_author_name
'Zhang, Pengrong'
'Berg, David J.'
'Mitchell, Reginald H.'
'Oliver, Allen'
'Patrick, Brian'

_publ_section_title
;
 Platinum Complexes of Alkynyl-Substituted Dimethyldihydropyrenes
;
_journal_issue 23
_journal_name_full Organometallics
_journal_page_first 8121
_journal_paper_doi 10.1021/om3007008
_journal_volume 31
_journal_year 2012
_chemical_formula_moiety 'C72 H96 O2 P2 Pt, C0.20 H0.40 Cl0.40'
_chemical_formula_sum 'C72.2 H96.4 Cl0.4 O2 P2 Pt'
_chemical_formula_weight 1267.50
_chemical_name_common 'C72 H96 O2 P2 Pt, 0.2(CH2Cl2)'
_chemical_name_systematic
; 
 ? 
;
_space_group_IT_number 14
_symmetry_cell_setting monoclinic
_symmetry_space_group_name_Hall '-P 2yn'
_symmetry_space_group_name_H-M 'P 1 21/n 1'
_atom_sites_solution_hydrogens geom
_atom_sites_solution_primary direct
_atom_sites_solution_secondary difmap
_audit_creation_method SHELXL-97
_cell_angle_alpha 90.00
_cell_angle_beta 108.991(5)
_cell_angle_gamma 90.00
_cell_formula_units_Z 2
_cell_length_a 17.874(5)
_cell_length_b 9.872(3)
_cell_length_c 20.461(6)
_cell_measurement_reflns_used 7403
_cell_measurement_temperature 89(2)
_cell_measurement_theta_max 29.23
_cell_measurement_theta_min 2.32
_cell_volume 3413.9(17)
_computing_cell_refinement 'Bruker SAINT+ v. 6.45a'
_computing_data_collection 'Bruker SMART v. 5.630'
_computing_data_reduction 'Bruker SAINT+ v. 6.45a'
_computing_molecular_graphics 'XP, Bruker SHELXTL v. 6.12'
_computing_publication_material 'XCIF, Bruker SHELXTL v. 6.12'
_computing_structure_refinement 'XL, Bruker SHELXTL v. 6.12'
_computing_structure_solution 'XS, Bruker SHELXTL v. 6.12'
_diffrn_ambient_temperature 89(2)
_diffrn_detector_area_resol_mean 8.3
_diffrn_measured_fraction_theta_full 0.998
_diffrn_measured_fraction_theta_max 0.998
_diffrn_measurement_device_type 'Bruker/Siemens SMART APEX'
_diffrn_measurement_method '\w scans'
_diffrn_radiation_monochromator graphite
_diffrn_radiation_source 'normal-focus sealed tube'
_diffrn_radiation_type MoK\a
_diffrn_radiation_wavelength 0.71073
_diffrn_reflns_av_R_equivalents 0.0622
_diffrn_reflns_av_sigmaI/netI 0.0425
_diffrn_reflns_limit_h_max 21
_diffrn_reflns_limit_h_min -21
_diffrn_reflns_limit_k_max 11
_diffrn_reflns_limit_k_min -11
_diffrn_reflns_limit_l_max 24
_diffrn_reflns_limit_l_min -24
_diffrn_reflns_number 37856
_diffrn_reflns_theta_full 25.25
_diffrn_reflns_theta_max 25.25
_diffrn_reflns_theta_min 1.84
_diffrn_standards_number 0
_exptl_absorpt_coefficient_mu 2.159
_exptl_absorpt_correction_T_max 0.8997
_exptl_absorpt_correction_T_min 0.6144
_exptl_absorpt_correction_type multi-scan
_exptl_absorpt_process_details 'SADABS; Bruker, 2001'
_exptl_crystal_colour brown
_exptl_crystal_density_diffrn 1.233
_exptl_crystal_density_method 'not measured'
_exptl_crystal_description needle
_exptl_crystal_F_000 1321
_exptl_crystal_size_max 0.25
_exptl_crystal_size_mid 0.10
_exptl_crystal_size_min 0.05
_refine_diff_density_max 2.908
_refine_diff_density_min -1.319
_refine_diff_density_rms 0.121
_refine_ls_extinction_method none
_refine_ls_goodness_of_fit_ref 1.059
_refine_ls_hydrogen_treatment constr
_refine_ls_matrix_type full
_refine_ls_number_parameters 367
_refine_ls_number_reflns 6172
_refine_ls_number_restraints 9
_refine_ls_restrained_S_all 1.059
_refine_ls_R_factor_all 0.0695
_refine_ls_R_factor_gt 0.0495
_refine_ls_shift/su_max 0.000
_refine_ls_shift/su_mean 0.000
_refine_ls_structure_factor_coef Fsqd
_refine_ls_weighting_details 'calc w=1/[\s^2^(Fo^2^)+(0.0550P)^2^+14.2731P] where P=(Fo^2^+2Fc^2^)/3'
_refine_ls_weighting_scheme calc
_refine_ls_wR_factor_gt 0.1089
_refine_ls_wR_factor_ref 0.1176
_reflns_number_gt 4814
_reflns_number_total 6172
_reflns_threshold_expression I>2\s(I)
_cod_data_source_file om3007008_si_004.cif
_cod_data_source_block bt851
_cod_depositor_comments
;
The following automatic conversions were performed:

'_symmetry_cell_setting' value 'Monoclinic' changed to 'monoclinic'
according to /home/saulius/struct/CIF-dictionaries/cif_core.dic
dictionary named 'cif_core.dic' version 2.4.2 from 2011-04-26.

Automatic conversion script
Id: cif_fix_values 1891 2012-01-12 08:04:46Z andrius 
;
_cod_original_cell_volume 3413.9(16)
_cod_original_sg_symbol_H-M P2(1)/n
_cod_original_formula_sum 'C72.20 H96.40 Cl0.40 O2 P2 Pt'
_cod_database_code 4079354

loop_
_symmetry_equiv_pos_as_xyz
'x, y, z'
'-x+1/2, y+1/2, -z+1/2'
'-x, -y, -z'
'x-1/2, -y-1/2, z-1/2'

loop_
_atom_site_label
_atom_site_type_symbol
_atom_site_fract_x
_atom_site_fract_y
_atom_site_fract_z
_atom_site_U_iso_or_equiv
_atom_site_adp_type
_atom_site_occupancy
_atom_site_symmetry_multiplicity
_atom_site_calc_flag
_atom_site_refinement_flags
_atom_site_disorder_assembly
_atom_site_disorder_group
C23 C 0.2668(4) 0.5510(7) 0.2137(4) 0.0425(19) Uani 1 1 d . . .
H23A H 0.2364 0.6335 0.2142 0.064 Uiso 1 1 calc R . .
H23B H 0.2334 0.4715 0.2122 0.064 Uiso 1 1 calc R . .
H23C H 0.2839 0.5515 0.1728 0.064 Uiso 1 1 calc R . .
C22 C 0.3882(5) 0.4178(6) 0.2782(4) 0.0431(18) Uani 1 1 d . . .
H22A H 0.4043 0.4177 0.2367 0.065 Uiso 1 1 calc R . .
H22B H 0.3564 0.3369 0.2782 0.065 Uiso 1 1 calc R . .
H22C H 0.4354 0.4174 0.3194 0.065 Uiso 1 1 calc R . .
C21 C 0.3387(4) 0.5458(6) 0.2784(4) 0.0346(16) Uani 1 1 d . . .
C24 C 0.3111(5) 0.5365(7) 0.3420(5) 0.053(2) Uani 1 1 d . . .
H24A H 0.2788 0.6160 0.3436 0.079 Uiso 1 1 calc R . .
H24B H 0.3573 0.5334 0.3841 0.079 Uiso 1 1 calc R . .
H24C H 0.2795 0.4542 0.3390 0.079 Uiso 1 1 calc R . .
C6 C 0.3900(4) 0.6709(6) 0.2804(3) 0.0284(14) Uani 1 1 d . . .
C7 C 0.4001(4) 0.7708(6) 0.3301(3) 0.0282(14) Uani 1 1 d . A .
H7A H 0.3752 0.7600 0.3644 0.034 Uiso 1 1 calc R . .
C8 C 0.4454(3) 0.8867(6) 0.3318(3) 0.0271(13) Uani 1 1 d D . .
C9 C 0.4553(3) 0.9933(7) 0.3793(3) 0.0289(12) Uani 1 1 d . A .
C10 C 0.5016(4) 1.1075(7) 0.3762(3) 0.0307(14) Uani 1 1 d . . .
C11 C 0.5359(3) 1.1253(6) 0.3250(3) 0.0248(13) Uani 1 1 d D A .
C12 C 0.5834(3) 1.2360(6) 0.3219(3) 0.0250(13) Uani 1 1 d . . .
H12A H 0.5937 1.3032 0.3570 0.030 Uiso 1 1 calc R A .
C13 C 0.6161(3) 1.2513(6) 0.2697(3) 0.0244(13) Uani 1 1 d . A .
C25 C 0.6636(3) 1.3780(6) 0.2645(3) 0.0262(13) Uani 1 1 d . . .
C28 C 0.6840(4) 1.4671(6) 0.3291(4) 0.0377(17) Uani 1 1 d . A .
H28A H 0.7173 1.5428 0.3243 0.057 Uiso 1 1 calc R . .
H28B H 0.7127 1.4131 0.3698 0.057 Uiso 1 1 calc R . .
H28C H 0.6352 1.5023 0.3347 0.057 Uiso 1 1 calc R . .
C26 C 0.7413(4) 1.3381(7) 0.2527(4) 0.0384(16) Uani 1 1 d . A .
H15A H 0.7714 1.4200 0.2507 0.058 Uiso 1 1 calc R . .
H15B H 0.7294 1.2884 0.2090 0.058 Uiso 1 1 calc R . .
H15C H 0.7725 1.2806 0.2908 0.058 Uiso 1 1 calc R . .
C27 C 0.6129(4) 1.4623(6) 0.2036(4) 0.0378(16) Uani 1 1 d . A .
H27A H 0.6423 1.5434 0.1987 0.057 Uiso 1 1 calc R . .
H27B H 0.5640 1.4892 0.2119 0.057 Uiso 1 1 calc R . .
H27C H 0.6000 1.4084 0.1612 0.057 Uiso 1 1 calc R . .
C14 C 0.6034(3) 1.1499(6) 0.2184(3) 0.0223(12) Uani 1 1 d . . .
H14A H 0.6269 1.1606 0.1832 0.027 Uiso 1 1 calc R A .
C15 C 0.5580(3) 1.0356(5) 0.2173(3) 0.0201(12) Uani 1 1 d . A .
C16 C 0.5474(3) 0.9310(6) 0.1685(3) 0.0209(12) Uani 1 1 d . . .
H16A H 0.5716 0.9395 0.1337 0.025 Uiso 1 1 calc R A .
C3 C 0.5029(3) 0.8152(5) 0.1691(3) 0.0199(12) Uani 1 1 d . A .
C4 C 0.4697(3) 0.7964(6) 0.2234(3) 0.0247(13) Uani 1 1 d D . .
C5 C 0.4243(3) 0.6876(6) 0.2275(3) 0.0246(13) Uani 1 1 d . A .
H5A H 0.4152 0.6194 0.1930 0.029 Uiso 1 1 calc R . .
C19B C 0.4612(14) 0.9242(10) 0.2637(7) 0.0291(9) Uani 0.171(4) 1 d PD A 2
C20B C 0.3936(18) 1.013(4) 0.2141(17) 0.0291(9) Uani 0.171(4) 1 d PD A 2
H20D H 0.4091 1.0421 0.1745 0.044 Uiso 0.171(4) 1 calc PR A 2
H20E H 0.3847 1.0928 0.2390 0.044 Uiso 0.171(4) 1 calc PR A 2
H20F H 0.3448 0.9596 0.1976 0.044 Uiso 0.171(4) 1 calc PR A 2
C17B C 0.5392(12) 0.9997(19) 0.2837(13) 0.0291(9) Uani 0.171(4) 1 d PD A 2
C18B C 0.6085(19) 0.906(4) 0.3281(18) 0.0291(9) Uani 0.171(4) 1 d PD A 2
H18D H 0.6098 0.8230 0.3024 0.044 Uiso 0.171(4) 1 calc PR A 2
H18E H 0.5999 0.8834 0.3717 0.044 Uiso 0.171(4) 1 calc PR A 2
H18F H 0.6590 0.9543 0.3378 0.044 Uiso 0.171(4) 1 calc PR A 2
C19A C 0.5005(4) 0.8891(7) 0.2870(4) 0.0291(9) Uani 0.829(4) 1 d PD A 1
C20A C 0.5835(4) 0.8358(8) 0.3332(4) 0.0291(9) Uani 0.829(4) 1 d PD A 1
H20A H 0.6047 0.8958 0.3731 0.044 Uiso 0.829(4) 1 calc PR A 1
H20B H 0.6197 0.8342 0.3062 0.044 Uiso 0.829(4) 1 calc PR A 1
H20C H 0.5779 0.7440 0.3493 0.044 Uiso 0.829(4) 1 calc PR A 1
C17A C 0.5070(4) 1.0325(7) 0.2632(4) 0.0291(9) Uani 0.829(4) 1 d PD A 1
C18A C 0.4226(4) 1.0838(8) 0.2184(4) 0.0291(9) Uani 0.829(4) 1 d PD A 1
H18A H 0.4264 1.1773 0.2037 0.044 Uiso 0.829(4) 1 calc PR A 1
H18B H 0.3869 1.0803 0.2460 0.044 Uiso 0.829(4) 1 calc PR A 1
H18C H 0.4018 1.0259 0.1776 0.044 Uiso 0.829(4) 1 calc PR A 1
C29A C 0.4153(5) 0.9941(10) 0.4328(4) 0.0393(10) Uani 0.829(4) 1 d PD A 1
C30A C 0.3934(5) 1.1310(9) 0.4561(4) 0.0393(10) Uani 0.829(4) 1 d PD A 1
H30A H 0.3517 1.1184 0.4770 0.059 Uiso 0.829(4) 1 calc PR A 1
H30B H 0.3742 1.1914 0.4161 0.059 Uiso 0.829(4) 1 calc PR A 1
H30C H 0.4401 1.1711 0.4902 0.059 Uiso 0.829(4) 1 calc PR A 1
O1A O 0.4012(3) 0.8910(6) 0.4582(3) 0.0393(10) Uani 0.829(4) 1 d PD A 1
H10A H 0.5100 1.1764 0.4117 0.047 Uiso 0.83 1 d P A 1
C2 C 0.4932(3) 0.7143(6) 0.1155(3) 0.0213(12) Uani 1 1 d . . .
C1 C 0.4929(3) 0.6338(6) 0.0717(3) 0.0210(12) Uani 1 1 d . A .
C35 C 0.3695(4) 0.3918(7) 0.0835(3) 0.0303(14) Uani 1 1 d . . .
H35A H 0.4171 0.3487 0.1161 0.036 Uiso 1 1 calc R . .
H35B H 0.3663 0.4850 0.1002 0.036 Uiso 1 1 calc R . .
C36 C 0.2970(4) 0.3137(7) 0.0859(4) 0.0353(15) Uani 1 1 d . . .
H36A H 0.2943 0.3161 0.1329 0.053 Uiso 1 1 calc R . .
H36B H 0.3008 0.2195 0.0722 0.053 Uiso 1 1 calc R . .
H36C H 0.2492 0.3552 0.0540 0.053 Uiso 1 1 calc R . .
C31 C 0.3646(4) 0.2300(6) -0.0347(4) 0.0344(15) Uani 1 1 d . . .
H31A H 0.3107 0.2022 -0.0367 0.041 Uiso 1 1 calc R . .
H31B H 0.3671 0.2275 -0.0823 0.041 Uiso 1 1 calc R . .
C32 C 0.4240(4) 0.1310(7) 0.0098(4) 0.0449(18) Uani 1 1 d . . .
H32A H 0.4103 0.0390 -0.0081 0.067 Uiso 1 1 calc R . .
H32B H 0.4232 0.1357 0.0574 0.067 Uiso 1 1 calc R . .
H32C H 0.4770 0.1540 0.0089 0.067 Uiso 1 1 calc R . .
C33 C 0.2957(4) 0.4920(7) -0.0570(4) 0.0400(15) Uani 1 1 d . . .
H33A H 0.2929 0.4812 -0.1058 0.048 Uiso 1 1 calc R . .
H33B H 0.2476 0.4504 -0.0516 0.048 Uiso 1 1 calc R . .
C34 C 0.2965(4) 0.6476(7) -0.0397(5) 0.051(2) Uani 1 1 d . . .
H34A H 0.2487 0.6905 -0.0709 0.076 Uiso 1 1 calc R . .
H34B H 0.3434 0.6900 -0.0458 0.076 Uiso 1 1 calc R . .
H34C H 0.2978 0.6592 0.0082 0.076 Uiso 1 1 calc R . .
P1 P 0.38287(9) 0.40249(16) -0.00164(8) 0.0251(3) Uani 1 1 d . A .
Pt1 Pt 0.5000 0.5000 0.0000 0.01948(11) Uani 1 2 d S . .
C29B C 0.5169(15) 1.209(4) 0.4447(17) 0.0393(10) Uani 0.171(4) 1 d PD A 2
C30B C 0.4472(19) 1.229(5) 0.471(2) 0.0393(10) Uani 0.171(4) 1 d PD A 2
H30D H 0.4628 1.2886 0.5117 0.059 Uiso 0.171(4) 1 calc PR A 2
H30E H 0.4312 1.1405 0.4846 0.059 Uiso 0.171(4) 1 calc PR A 2
H30F H 0.4027 1.2689 0.4350 0.059 Uiso 0.171(4) 1 calc PR A 2
O1B O 0.5827(14) 1.253(3) 0.4725(12) 0.0393(10) Uani 0.171(4) 1 d PD A 2
H8A H 0.4302 0.9875 0.4143 0.047 Uiso 0.17 1 d P A 2
Cl1 Cl 0.4433(13) 1.4948(15) 0.5417(8) 0.112(6) Uani 0.20 1 d PD . 1
C37 C 0.503(7) 1.436(12) 0.497(6) 0.112(6) Uani 0.10 1 d PD . 1
H37A H 0.5400 1.3746 0.5308 0.134 Uiso 0.10 1 calc PR . 1
H37B H 0.4676 1.3761 0.4618 0.134 Uiso 0.10 1 calc PR . 1

loop_
_atom_site_aniso_label
_atom_site_aniso_U_11
_atom_site_aniso_U_22
_atom_site_aniso_U_33
_atom_site_aniso_U_23
_atom_site_aniso_U_13
_atom_site_aniso_U_12
C23 0.040(4) 0.025(3) 0.080(6) -0.009(3) 0.043(4) -0.009(3)
C22 0.060(5) 0.017(4) 0.069(5) 0.005(3) 0.044(4) 0.006(3)
C21 0.048(4) 0.015(3) 0.057(4) 0.000(3) 0.041(4) -0.002(3)
C24 0.083(6) 0.018(3) 0.086(6) 0.001(3) 0.066(5) -0.004(3)
C6 0.031(3) 0.019(3) 0.044(4) 0.001(3) 0.025(3) -0.001(3)
C7 0.031(3) 0.025(3) 0.038(4) 0.003(3) 0.023(3) 0.005(3)
C8 0.028(3) 0.032(3) 0.028(3) -0.001(3) 0.018(3) 0.001(3)
C9 0.027(3) 0.035(3) 0.028(3) -0.004(3) 0.015(2) 0.000(3)
C10 0.033(3) 0.032(3) 0.034(3) -0.008(3) 0.020(3) -0.001(3)
C11 0.018(3) 0.027(3) 0.035(3) 0.000(3) 0.016(3) 0.004(2)
C12 0.027(3) 0.018(3) 0.031(3) -0.004(2) 0.012(3) 0.001(2)
C13 0.019(3) 0.021(3) 0.034(3) 0.004(3) 0.010(3) 0.003(2)
C25 0.024(3) 0.021(3) 0.037(3) 0.000(3) 0.014(3) -0.004(2)
C28 0.042(4) 0.022(4) 0.048(4) -0.001(3) 0.013(3) -0.007(3)
C26 0.026(3) 0.028(4) 0.063(5) -0.001(3) 0.017(3) -0.005(3)
C27 0.039(4) 0.024(3) 0.050(4) 0.005(3) 0.015(3) -0.002(3)
C14 0.019(3) 0.022(3) 0.030(3) 0.003(2) 0.013(2) 0.003(2)
C15 0.021(3) 0.013(3) 0.030(3) 0.002(2) 0.013(2) 0.003(2)
C16 0.019(3) 0.021(3) 0.027(3) -0.002(2) 0.014(2) 0.000(2)
C3 0.018(3) 0.016(3) 0.029(3) -0.001(2) 0.012(2) 0.004(2)
C4 0.024(3) 0.023(3) 0.033(3) -0.001(3) 0.017(3) 0.002(2)
C5 0.028(3) 0.017(3) 0.035(3) -0.005(2) 0.019(3) 0.000(2)
C19B 0.031(2) 0.026(2) 0.036(2) 0.0006(17) 0.0186(18) 0.0034(16)
C20B 0.031(2) 0.026(2) 0.036(2) 0.0006(17) 0.0186(18) 0.0034(16)
C17B 0.031(2) 0.026(2) 0.036(2) 0.0006(17) 0.0186(18) 0.0034(16)
C18B 0.031(2) 0.026(2) 0.036(2) 0.0006(17) 0.0186(18) 0.0034(16)
C19A 0.031(2) 0.026(2) 0.036(2) 0.0006(17) 0.0186(18) 0.0034(16)
C20A 0.031(2) 0.026(2) 0.036(2) 0.0006(17) 0.0186(18) 0.0034(16)
C17A 0.031(2) 0.026(2) 0.036(2) 0.0006(17) 0.0186(18) 0.0034(16)
C18A 0.031(2) 0.026(2) 0.036(2) 0.0006(17) 0.0186(18) 0.0034(16)
C29A 0.033(2) 0.061(3) 0.0286(19) -0.009(2) 0.0173(16) -0.010(2)
C30A 0.033(2) 0.061(3) 0.0286(19) -0.009(2) 0.0173(16) -0.010(2)
O1A 0.033(2) 0.061(3) 0.0286(19) -0.009(2) 0.0173(16) -0.010(2)
C2 0.017(3) 0.019(3) 0.031(3) 0.005(3) 0.012(2) -0.001(2)
C1 0.020(3) 0.020(3) 0.028(3) -0.001(3) 0.016(2) -0.001(2)
C35 0.031(3) 0.034(3) 0.033(3) -0.007(3) 0.021(3) -0.009(3)
C36 0.037(4) 0.035(4) 0.044(4) -0.005(3) 0.027(3) -0.009(3)
C31 0.040(4) 0.026(3) 0.047(4) -0.011(3) 0.028(3) -0.012(3)
C32 0.059(5) 0.030(4) 0.058(5) 0.006(3) 0.037(4) 0.005(3)
C33 0.030(3) 0.039(4) 0.052(4) -0.001(4) 0.015(3) -0.006(3)
C34 0.031(4) 0.032(4) 0.083(6) 0.000(4) 0.008(4) 0.014(3)
P1 0.0218(7) 0.0271(8) 0.0307(8) -0.0041(7) 0.0142(6) -0.0050(6)
Pt1 0.01870(16) 0.01824(16) 0.02575(17) -0.00323(16) 0.01307(11) -0.00078(15)
C29B 0.033(2) 0.061(3) 0.0286(19) -0.009(2) 0.0173(16) -0.010(2)
C30B 0.033(2) 0.061(3) 0.0286(19) -0.009(2) 0.0173(16) -0.010(2)
O1B 0.033(2) 0.061(3) 0.0286(19) -0.009(2) 0.0173(16) -0.010(2)
Cl1 0.196(18) 0.079(9) 0.080(9) -0.014(8) 0.072(11) 0.040(11)
C37 0.196(18) 0.079(9) 0.080(9) -0.014(8) 0.072(11) 0.040(11)

loop_
_atom_type_symbol
_atom_type_description
_atom_type_scat_dispersion_real
_atom_type_scat_dispersion_imag
_atom_type_scat_source
C C 0.0033 0.0016 'International Tables Vol C Tables 4.2.6.8 and 6.1.1.4'
H H 0.0000 0.0000 'International Tables Vol C Tables 4.2.6.8 and 6.1.1.4'
O O 0.0106 0.0060 'International Tables Vol C Tables 4.2.6.8 and 6.1.1.4'
P P 0.1023 0.0942 'International Tables Vol C Tables 4.2.6.8 and 6.1.1.4'
Pt Pt -1.7033 8.3905 'International Tables Vol C Tables 4.2.6.8 and 6.1.1.4'
Cl Cl 0.1484 0.1585 'International Tables Vol C Tables 4.2.6.8 and 6.1.1.4'

loop_
_geom_angle_atom_site_label_1
_geom_angle_atom_site_label_2
_geom_angle_atom_site_label_3
_geom_angle
_geom_angle_site_symmetry_1
_geom_angle_site_symmetry_3
C21 C23 H23A 109.5 . .
C21 C23 H23B 109.5 . .
H23A C23 H23B 109.5 . .
C21 C23 H23C 109.5 . .
H23A C23 H23C 109.5 . .
H23B C23 H23C 109.5 . .
C21 C22 H22A 109.5 . .
C21 C22 H22B 109.5 . .
H22A C22 H22B 109.5 . .
C21 C22 H22C 109.5 . .
H22A C22 H22C 109.5 . .
H22B C22 H22C 109.5 . .
C23 C21 C6 109.0(6) . .
C23 C21 C24 109.0(6) . .
C6 C21 C24 112.3(6) . .
C23 C21 C22 110.4(6) . .
C6 C21 C22 108.8(5) . .
C24 C21 C22 107.2(6) . .
C21 C24 H24A 109.5 . .
C21 C24 H24B 109.5 . .
H24A C24 H24B 109.5 . .
C21 C24 H24C 109.5 . .
H24A C24 H24C 109.5 . .
H24B C24 H24C 109.5 . .
C7 C6 C5 119.5(5) . .
C7 C6 C21 121.9(5) . .
C5 C6 C21 118.6(5) . .
C6 C7 C8 122.5(5) . .
C6 C7 H7A 118.7 . .
C8 C7 H7A 118.7 . .
C7 C8 C9 125.0(5) . .
C7 C8 C19A 118.2(5) . .
C9 C8 C19A 115.9(5) . .
C7 C8 C19B 116.5(8) . .
C9 C8 C19B 115.1(6) . .
C8 C9 C10 120.7(5) . .
C8 C9 C29A 122.0(6) . .
C10 C9 C29A 117.2(6) . .
C8 C9 H8A 119.1 . .
C10 C9 H8A 120.2 . .
C11 C10 C9 123.1(6) . .
C11 C10 C29B 124.3(12) . .
C9 C10 C29B 112.3(12) . .
C11 C10 H10A 118.5 . .
C9 C10 H10A 118.4 . .
C10 C11 C12 124.0(6) . .
C10 C11 C17A 116.2(6) . .
C12 C11 C17A 118.8(5) . .
C10 C11 C17B 115.2(12) . .
C12 C11 C17B 118.7(11) . .
C13 C12 C11 122.5(5) . .
C13 C12 H12A 118.8 . .
C11 C12 H12A 118.8 . .
C12 C13 C14 119.3(5) . .
C12 C13 C25 121.7(5) . .
C14 C13 C25 118.9(5) . .
C27 C25 C28 107.7(5) . .
C27 C25 C26 109.8(5) . .
C28 C25 C26 108.0(5) . .
C27 C25 C13 107.9(5) . .
C28 C25 C13 112.9(5) . .
C26 C25 C13 110.5(5) . .
C25 C28 H28A 109.5 . .
C25 C28 H28B 109.5 . .
H28A C28 H28B 109.5 . .
C25 C28 H28C 109.5 . .
H28A C28 H28C 109.5 . .
H28B C28 H28C 109.5 . .
C25 C26 H15A 109.5 . .
C25 C26 H15B 109.5 . .
H15A C26 H15B 109.5 . .
C25 C26 H15C 109.5 . .
H15A C26 H15C 109.5 . .
H15B C26 H15C 109.5 . .
C25 C27 H27A 109.5 . .
C25 C27 H27B 109.5 . .
H27A C27 H27B 109.5 . .
C25 C27 H27C 109.5 . .
H27A C27 H27C 109.5 . .
H27B C27 H27C 109.5 . .
C15 C14 C13 122.7(5) . .
C15 C14 H14A 118.7 . .
C13 C14 H14A 118.7 . .
C14 C15 C16 123.6(5) . .
C14 C15 C17A 118.4(5) . .
C16 C15 C17A 117.3(5) . .
C14 C15 C17B 117.8(7) . .
C16 C15 C17B 116.0(6) . .
C3 C16 C15 122.8(5) . .
C3 C16 H16A 118.6 . .
C15 C16 H16A 118.6 . .
C16 C3 C4 119.6(5) . .
C16 C3 C2 118.9(5) . .
C4 C3 C2 121.4(5) . .
C5 C4 C3 123.7(5) . .
C5 C4 C19A 118.2(5) . .
C3 C4 C19A 117.0(5) . .
C5 C4 C19B 116.6(7) . .
C3 C4 C19B 116.5(6) . .
C4 C5 C6 123.5(5) . .
C4 C5 H5A 118.2 . .
C6 C5 H5A 118.2 . .
C17B C19B C4 107.8(9) . .
C17B C19B C8 107.1(17) . .
C4 C19B C8 111.3(6) . .
C17B C19B C20B 110.3(19) . .
C4 C19B C20B 107.5(18) . .
C8 C19B C20B 112.8(17) . .
C19B C20B H20D 109.5 . .
C19B C20B H20E 109.5 . .
H20D C20B H20E 109.5 . .
C19B C20B H20F 109.5 . .
H20D C20B H20F 109.5 . .
H20E C20B H20F 109.5 . .
C11 C17B C19B 110.7(11) . .
C11 C17B C15 111.3(16) . .
C19B C17B C15 108.6(14) . .
C11 C17B C18B 109.0(19) . .
C19B C17B C18B 111(2) . .
C15 C17B C18B 106.7(18) . .
C17B C18B H18D 109.5 . .
C17B C18B H18E 109.5 . .
H18D C18B H18E 109.5 . .
C17B C18B H18F 109.5 . .
H18D C18B H18F 109.5 . .
H18E C18B H18F 109.5 . .
C17A C19A C4 109.2(6) . .
C17A C19A C8 109.5(6) . .
C4 C19A C8 111.7(5) . .
C17A C19A C20A 110.6(6) . .
C4 C19A C20A 108.6(6) . .
C8 C19A C20A 107.2(6) . .
C15 C17A C11 113.5(5) . .
C15 C17A C19A 110.2(5) . .
C11 C17A C19A 109.8(6) . .
C15 C17A C18A 106.9(6) . .
C11 C17A C18A 107.1(5) . .
C19A C17A C18A 109.2(6) . .
O1A C29A C9 122.1(8) . .
O1A C29A C30A 120.0(6) . .
C9 C29A C30A 117.9(7) . .
O1A C29A H8A 115.2 . .
C30A C29A H8A 124.7 . .
C1 C2 C3 173.4(6) . .
C2 C1 Pt1 176.3(5) . .
C36 C35 P1 115.7(4) . .
C36 C35 H35A 108.3 . .
P1 C35 H35A 108.3 . .
C36 C35 H35B 108.3 . .
P1 C35 H35B 108.3 . .
H35A C35 H35B 107.4 . .
C35 C36 H36A 109.5 . .
C35 C36 H36B 109.5 . .
H36A C36 H36B 109.5 . .
C35 C36 H36C 109.5 . .
H36A C36 H36C 109.5 . .
H36B C36 H36C 109.5 . .
C32 C31 P1 112.0(5) . .
C32 C31 H31A 109.2 . .
P1 C31 H31A 109.2 . .
C32 C31 H31B 109.2 . .
P1 C31 H31B 109.2 . .
H31A C31 H31B 107.9 . .
C31 C32 H32A 109.5 . .
C31 C32 H32B 109.5 . .
H32A C32 H32B 109.5 . .
C31 C32 H34C 109.5 . .
H32A C32 H32C 109.5 . .
H32B C32 H32C 109.5 . .
C34 C33 P1 112.9(5) . .
C34 C33 H33A 109.0 . .
P1 C33 H33A 109.0 . .
C34 C33 H33B 109.0 . .
P1 C33 H33B 109.0 . .
H33A C33 H33B 107.8 . .
C33 C34 H34A 109.5 . .
C33 C34 H34B 109.5 . .
H34A C34 H34B 109.5 . .
C33 C34 H34C 109.5 . .
H34A C34 H34C 109.5 . .
H34B C34 H34C 109.5 . .
C31 P1 C33 102.0(3) . .
C31 P1 C35 103.6(3) . .
C33 P1 C35 105.5(3) . .
C31 P1 Pt1 116.7(2) . .
C33 P1 Pt1 113.3(2) . .
C35 P1 Pt1 114.2(2) . .
C1 Pt1 C1 180.0(2) 3_665 .
C1 Pt1 P1 90.73(15) 3_665 3_665
C1 Pt1 P1 89.27(15) . 3_665
C1 Pt1 P1 89.27(15) 3_665 .
C1 Pt1 P1 90.73(15) . .
P1 Pt1 P1 180.0 3_665 .
O1B C29B C30B 125(3) . .
O1B C29B C10 119(2) . .
C30B C29B C10 116(2) . .
O1B C29B H10A 116.4 . .
C30B C29B H10A 118.6 . .
C29B C30B H30D 109.5 . .
C29B C30B H30E 109.5 . .
H30D C30B H30E 109.5 . .
C29B C30B H30F 109.5 . .
H30D C30B H30F 109.5 . .
H30E C30B H30F 109.5 . .
C37 Cl1 C37 45(8) 3_686 .
Cl1 C37 Cl1 135(8) 3_686 .
Cl1 C37 H37A 103.5 3_686 .
Cl1 C37 H37A 103.5 . .
Cl1 C37 H37B 103.5 3_686 .
Cl1 C37 H37B 103.5 . .
H37A C37 H37B 105.3 . .

loop_
_geom_bond_atom_site_label_1
_geom_bond_atom_site_label_2
_geom_bond_distance
_geom_bond_site_symmetry_2
C23 C21 1.518(11) .
C23 H23A 0.9800 .
C23 H23B 0.9800 .
C23 H23C 0.9800 .
C22 C21 1.543(9) .
C22 H22A 0.9800 .
C22 H22B 0.9800 .
C22 H22C 0.9800 .
C21 C6 1.530(8) .
C21 C24 1.539(9) .
C24 H24A 0.9800 .
C24 H24B 0.9800 .
C24 H24C 0.9800 .
C6 C7 1.386(9) .
C6 C5 1.416(8) .
C7 C8 1.396(8) .
C7 H7A 0.9500 .
C8 C9 1.403(8) .
C8 C19A 1.550(8) .
C8 C19B 1.554(9) .
C9 C10 1.412(9) .
C9 C29A 1.489(9) .
C9 H8A 0.9628 .
C10 C11 1.385(8) .
C10 C29B 1.68(3) .
C10 H10A 0.9715 .
C11 C12 1.398(8) .
C11 C17A 1.511(9) .
C11 C17B 1.513(10) .
C12 C13 1.382(8) .
C12 H12A 0.9500 .
C13 C14 1.416(8) .
C13 C25 1.535(8) .
C25 C27 1.526(9) .
C25 C28 1.530(9) .
C25 C26 1.535(8) .
C28 H28A 0.9800 .
C28 H28B 0.9800 .
C28 H28C 0.9800 .
C26 H15A 0.9800 .
C26 H15B 0.9800 .
C26 H15C 0.9800 .
C27 H27A 0.9800 .
C27 H27B 0.9800 .
C27 H27C 0.9800 .
C14 C15 1.385(8) .
C14 H14A 0.9500 .
C15 C16 1.405(8) .
C15 C17A 1.506(9) .
C15 C17B 1.54(3) .
C16 C3 1.395(8) .
C16 H16A 0.9500 .
C3 C4 1.431(8) .
C3 C2 1.450(8) .
C4 C5 1.365(8) .
C4 C19A 1.538(9) .
C4 C19B 1.541(10) .
C5 H5A 0.9500 .
C19B C17B 1.516(10) .
C19B C20B 1.569(11) .
C20B H20D 0.9800 .
C20B H20E 0.9800 .
C20B H20F 0.9800 .
C17B C18B 1.573(11) .
C18B H18D 0.9800 .
C18B H18E 0.9800 .
C18B H18F 0.9800 .
C19A C17A 1.514(9) .
C19A C20A 1.568(10) .
C20A H20A 0.9800 .
C20A H20B 0.9800 .
C20A H20C 0.9800 .
C17A C18A 1.573(10) .
C18A H18A 0.9800 .
C18A H18B 0.9800 .
C18A H18C 0.9800 .
C29A O1A 1.206(10) .
C29A C30A 1.527(12) .
C29A H8A 0.5320 .
C30A H30A 0.9800 .
C30A H30B 0.9800 .
C30A H30C 0.9800 .
C2 C1 1.197(8) .
C1 Pt1 2.007(5) .
C35 C36 1.521(8) .
C35 P1 1.837(6) .
C35 H35A 0.9900 .
C35 H35B 0.9900 .
C36 H36A 0.9800 .
C36 H36B 0.9800 .
C36 H36C 0.9800 .
C31 C32 1.510(10) .
C31 P1 1.822(6) .
C31 H31A 0.9900 .
C31 H31B 0.9900 .
C32 H32A 0.9800 .
C32 H32B 0.9800 .
C32 H32C 0.9800 .
C33 C34 1.575(10) .
C33 P1 1.828(7) .
C33 H33A 0.9900 .
C33 H33B 0.9900 .
C34 H34A 0.9800 .
C34 H34B 0.9800 .
C34 H34C 0.9800 .
P1 Pt1 2.2945(16) .
Pt1 C1 2.007(5) 3_665
Pt1 P1 2.2945(16) 3_665
C29B O1B 1.207(11) .
C29B C30B 1.527(13) .
C29B H10A 0.7234 .
C30B H30D 0.9800 .
C30B H30E 0.9800 .
C30B H30F 0.9800 .
Cl1 C37 1.59(10) 3_686
Cl1 C37 1.710(10) .
C37 Cl1 1.59(10) 3_686
C37 H37A 0.9900 .
C37 H37B 0.9900 .
